data_7133977
loop_
_publ_author_name
'Flon, Victor'
'Pavesi, Coralie'
'Oger, Samuel'
'Leleu, St\'ephane'
'Retailleau, Pascal'
'Jennings, Laurence K.'
'Prado, Soizic'
'Franck, Xavier'

_publ_section_title
;
 Mass-tagged aminated probes for rapid discovery of azaphilic natural
 products in fungal crude extracts
;
_journal_name_full 'Chemical Communications'
_journal_paper_doi 10.1039/D4CC05122J
_journal_year 2024
_chemical_absolute_configuration ad
_chemical_formula_moiety 'C13 H9 Cl O4'
_chemical_formula_sum 'C13 H9 Cl O4'
_chemical_formula_weight 264.666
_chemical_name_common 'chlorobartaphilone A'
_chemical_name_systematic
;
'(R)-9-chloro-3,6a-dimethyl-6H-furo[2,3-h]isochromene-6,8(6aH)-dione'
;
_space_group_crystal_system monoclinic
_space_group_IT_number 4
_space_group_name_Hall 'P 2yb'
_space_group_name_H-M_alt 'P 1 21 1'
_symmetry_Int_Tables_number 4
_audit_creation_date 2024-08-01
_audit_creation_method
;
Olex2 1.5
(compiled 2024.02.16 svn.r378c4104 for OlexSys, GUI svn.r6928)
;
_audit_update_record
;
2024-09-20 deposited with the CCDC.	2024-11-14 downloaded from the CCDC.
;
_cell_angle_alpha 90
_cell_angle_beta 99.671(7)
_cell_angle_gamma 90
_cell_formula_units_Z 2
_cell_length_a 5.3067(4)
_cell_length_b 9.1631(7)
_cell_length_c 12.2106(9)
_cell_measurement_reflns_used 1165
_cell_measurement_temperature 293(2)
_cell_measurement_theta_max 67.7
_cell_measurement_theta_min 6.1
_cell_volume 585.31(8)
_computing_molecular_graphics 'Olex2 1.5 (Dolomanov et al., 2009)'
_computing_publication_material 'Olex2 1.5 (Dolomanov et al., 2009)'
_computing_structure_refinement 'olex2.refine 1.5 (Bourhis et al., 2015)'
_diffrn_ambient_temperature 293(2)
_diffrn_detector 'Rigaku Rapid2 curved large area IP'
_diffrn_detector_area_resol_mean 10.0000
_diffrn_measured_fraction_theta_full 0.9956
_diffrn_measured_fraction_theta_max 0.9956
_diffrn_measurement_device
;
Crystal Goniometer chi-partial
;
_diffrn_measurement_device_type
;
Rigaku MM007HF Spider
;
_diffrn_measurement_method 'profile data from \w-scans'
_diffrn_measurement_specimen_support Fiber
_diffrn_radiation_monochromator 'OSMIC CMF optics'
_diffrn_radiation_type 'Cu K\a'
_diffrn_radiation_wavelength 1.54187
_diffrn_reflns_av_R_equivalents 0.0438
_diffrn_reflns_av_unetI/netI 0.0581
_diffrn_reflns_Laue_measured_fraction_full 0.9956
_diffrn_reflns_Laue_measured_fraction_max 0.9956
_diffrn_reflns_limit_h_max 6
_diffrn_reflns_limit_h_min -6
_diffrn_reflns_limit_k_max 10
_diffrn_reflns_limit_k_min -11
_diffrn_reflns_limit_l_max 14
_diffrn_reflns_limit_l_min -14
_diffrn_reflns_number 6697
_diffrn_reflns_point_group_measured_fraction_full 0.9802
_diffrn_reflns_point_group_measured_fraction_max 0.9785
_diffrn_reflns_theta_full 67.6868
_diffrn_reflns_theta_max 68.19
_diffrn_reflns_theta_min 3.67
_diffrn_source 'Rotating Anode MM007 HF'
_diffrn_source_current 30.0
_diffrn_source_power 2.0
_diffrn_source_voltage 40.0
_exptl_absorpt_coefficient_mu 2.949
_exptl_absorpt_correction_T_max 1.000
_exptl_absorpt_correction_T_min 0.675
_exptl_absorpt_correction_type multi-scan
_exptl_absorpt_process_details 'Abscor (Higashi-Rigaku, 1995)'
_exptl_crystal_colour 'pale yellow'
_exptl_crystal_density_diffrn 1.502
_exptl_crystal_description platelet
_exptl_crystal_F_000 272
_exptl_crystal_size_max 0.29
_exptl_crystal_size_mid 0.08
_exptl_crystal_size_min 0.03
_refine_diff_density_max 0.4405
_refine_diff_density_min -0.2898
_refine_diff_density_rms 0.0829
_refine_ls_abs_structure_details 'Hooft, R.W.W., Straver, L.H., Spek, A.L. (2010). J. Appl. Cryst., 43, 665-668.'
_refine_ls_abs_structure_Flack 0.020(12)
_refine_ls_d_res_high 0.8303
_refine_ls_d_res_low 12.0371
_refine_ls_goodness_of_fit_ref 1.0521
_refine_ls_hydrogen_treatment constr
_refine_ls_matrix_type full
_refine_ls_number_constraints 9
_refine_ls_number_parameters 190
_refine_ls_number_reflns 2096
_refine_ls_number_restraints 4
_refine_ls_restrained_S_all 1.0513
_refine_ls_R_factor_all 0.0759
_refine_ls_R_factor_gt 0.0370
_refine_ls_shift/su_max -0.0008
_refine_ls_shift/su_mean 0.0001
_refine_ls_structure_factor_coef Fsqd
_refine_ls_weighting_details 'w=1/[\s^2^(Fo^2^)+(0.0308P)^2^+0.1911P] where P=(Fo^2^+2Fc^2^)/3'
_refine_ls_weighting_scheme calc
_refine_ls_wR_factor_gt 0.0709
_refine_ls_wR_factor_ref 0.1016
_reflns_Friedel_coverage 0.959
_reflns_limit_h_max 6
_reflns_limit_h_min -6
_reflns_limit_k_max 10
_reflns_limit_k_min -11
_reflns_limit_l_max 14
_reflns_limit_l_min -14
_reflns_number_gt 1420
_reflns_number_total 2101
_reflns_threshold_expression I>=2u(I)
_cod_data_source_file d4cc05122j2.cif
_cod_data_source_block cmpd_4
_cod_depositor_comments
;
The following automatic conversions were performed:

data item '_exptl_absorpt_correction_type' value 'Multi-scan' was
changed to 'multi-scan' in accordance with the
/home/data/users/saulius/crontab/automatic-downloads/rss-feeds/RSC/lib/dictionaries/cif_core.dic
dictionary named 'cif_core.dic' version 2.4.2 last updated on
2011-04-26.

Automatic conversion script
Id: cif_fix_values 8170 2020-07-09 18:12:32Z antanas 
;
_cod_original_sg_symbol_Hall ' P 2yb'
_cod_database_code 7133977
_olex2_refinement_description
;
1. Fixed Uiso
 At 1.2 times of:
  All C(H) groups
 At 1.5 times of:
  All C(H,H,H) groups
2. Restrained distances
 H14A-H14B \\sim H14B-H14C \\sim H14C-H14A
 with sigma of 0.02
;
_olex2_refine_details
;
Refinement using NoSpherA2, an implementation of
NOn-SPHERical Atom-form-factors in Olex2.
Please cite:
F. Kleemiss et al. Chem. Sci. DOI 10.1039/D0SC05526C - 2021
NoSpherA2 implementation of HAR makes use of
tailor-made aspherical atomic form factors calculated
on-the-fly from a Hirshfeld-partitioned electron density (ED) - not from
spherical-atom form factors.

The ED is calculated from a gaussian basis set single determinant SCF
wavefunction - either Hartree-Fock or DFT using selected funtionals
 - for a fragment of the crystal.
This fragment can be embedded in an electrostatic crystal field by employing cluster charges
or modelled using implicit solvation models, depending on the software used.
The following options were used:
   SOFTWARE:       discambMATTS
   PARTITIONING:   NoSpherA2
   INT ACCURACY:   Normal
   METHOD:         B3LYP
   BASIS SET:      def2-SVP
   CHARGE:         0
   MULTIPLICITY:   1
   DATE:           2024-09-20_16-53-07
;
_olex2_submission_special_instructions 'No special instructions were received'

loop_
_space_group_symop_id
_space_group_symop_operation_xyz
1 x,y,z
2 -x,y+1/2,-z

loop_
_atom_site_label
_atom_site_type_symbol
_atom_site_fract_x
_atom_site_fract_y
_atom_site_fract_z
_atom_site_U_iso_or_equiv
_atom_site_adp_type
_atom_site_occupancy
_atom_site_refinement_flags_posn
C1 C 0.9334(7) 0.4736(4) 0.6512(3) 0.0432(9) Uani 1.000000 .
H1 H 0.936(7) 0.514(4) 0.570(3) 0.0518(11) Uiso 1.000000 .
O2 O 1.0968(5) 0.3597(3) 0.6728(2) 0.0492(7) Uani 1.000000 .
C3 C 1.1049(7) 0.2827(4) 0.7688(3) 0.0439(9) Uani 1.000000 .
C4 C 0.9651(8) 0.3227(4) 0.8457(3) 0.0469(10) Uani 1.000000 .
H4 H 0.957(7) 0.246(4) 0.917(3) 0.0563(12) Uiso 1.000000 .
C5 C 0.8004(7) 0.4479(4) 0.8322(3) 0.0389(9) Uani 1.000000 .
Cl1 Cl 0.4141(2) 0.62300(12) 0.47968(8) 0.0742(4) Uani 1.000000 .
C6 C 0.6558(8) 0.4917(4) 0.9077(3) 0.0476(11) Uani 1.000000 .
H6 H 0.654(7) 0.426(4) 0.973(3) 0.0572(13) Uiso 1.000000 .
C7 C 0.4978(7) 0.6191(4) 0.8944(3) 0.0424(9) Uani 1.000000 .
C8 C 0.5458(7) 0.7236(4) 0.8007(3) 0.0392(9) Uani 1.000000 .
C9 C 0.6035(7) 0.6397(4) 0.7028(3) 0.0376(8) Uani 1.000000 .
C10 C 0.7890(6) 0.5216(4) 0.7248(3) 0.0361(8) Uani 1.000000 .
C11 C 0.4428(7) 0.6819(4) 0.6127(3) 0.0459(10) Uani 1.000000 .
C12 C 0.2613(8) 0.7869(4) 0.6473(3) 0.0477(10) Uani 1.000000 .
C13 C 0.7563(9) 0.8317(5) 0.8459(4) 0.0531(12) Uani 1.000000 .
H13A H 0.923(9) 0.782(5) 0.872(4) 0.0797(18) Uiso 1.000000 .
H13B H 0.708(8) 0.901(5) 0.910(4) 0.0797(18) Uiso 1.000000 .
H13C H 0.776(9) 0.903(5) 0.782(4) 0.0797(18) Uiso 1.000000 .
C14 C 1.2816(10) 0.1577(5) 0.7745(4) 0.0664(14) Uani 1.000000 .
H14A H 1.302(8) 0.116(6) 0.847(3) 0.100(2) Uiso 1.000000 D
H14B H 1.466(8) 0.200(5) 0.765(3) 0.100(2) Uiso 1.000000 D
H14C H 1.233(9) 0.097(6) 0.712(3) 0.100(2) Uiso 1.000000 D
O15 O 0.3191(5) 0.8050(2) 0.7575(2) 0.0471(7) Uani 1.000000 .
O16 O 0.0826(6) 0.8470(3) 0.5912(2) 0.0662(9) Uani 1.000000 .
O17 O 0.3454(5) 0.6547(3) 0.9547(2) 0.0577(8) Uani 1.000000 .

loop_
_atom_site_aniso_label
_atom_site_aniso_U_11
_atom_site_aniso_U_22
_atom_site_aniso_U_33
_atom_site_aniso_U_12
_atom_site_aniso_U_13
_atom_site_aniso_U_23
C1 0.051(2) 0.037(2) 0.043(2) 0.0088(19) 0.014(2) -0.0042(19)
O2 0.0580(18) 0.0459(16) 0.0474(17) 0.0120(14) 0.0194(14) -0.0047(14)
C3 0.050(2) 0.037(2) 0.045(2) 0.0120(19) 0.008(2) -0.0044(18)
C4 0.059(2) 0.035(2) 0.050(3) 0.014(2) 0.017(2) 0.0030(18)
C5 0.048(2) 0.034(2) 0.037(2) 0.0023(17) 0.0114(18) -0.0013(16)
Cl1 0.0871(8) 0.0948(9) 0.0388(5) 0.0236(8) 0.0050(5) -0.0025(6)
C6 0.061(3) 0.045(2) 0.040(2) 0.011(2) 0.019(2) 0.005(2)
C7 0.0431(19) 0.047(2) 0.039(2) 0.007(2) 0.0125(16) 0.002(2)
C8 0.042(2) 0.035(2) 0.041(2) 0.0063(17) 0.0114(18) -0.0004(18)
C9 0.046(2) 0.036(2) 0.0316(18) 0.0017(18) 0.0108(16) 0.0018(17)
C10 0.0385(19) 0.036(2) 0.034(2) 0.0058(16) 0.0088(17) 0.0016(16)
C11 0.050(2) 0.046(2) 0.043(2) 0.0004(19) 0.0116(19) 0.0003(18)
C12 0.051(3) 0.046(2) 0.045(2) 0.010(2) 0.008(2) 0.014(2)
C13 0.055(3) 0.044(3) 0.061(3) -0.006(2) 0.012(3) -0.011(2)
C14 0.078(3) 0.051(3) 0.070(3) 0.027(3) 0.014(3) -0.003(2)
O15 0.0443(15) 0.0442(17) 0.0543(18) 0.0113(13) 0.0126(14) 0.0012(13)
O16 0.0617(19) 0.070(2) 0.066(2) 0.0191(17) 0.0068(17) 0.0145(18)
O17 0.0618(17) 0.066(2) 0.0515(16) 0.0156(15) 0.0288(13) 0.0007(15)

loop_
_atom_type_symbol
_atom_type_scat_dispersion_real
_atom_type_scat_dispersion_imag
_atom_type_scat_source
_atom_type_scat_dispersion_source
C 0.01788 0.00908 'NoSpherA2: Chem.Sci. 2021, DOI:10.1039/D0SC05526C' 'Brennan, Cowan, Rev. Sci. Instrum., 1992, 63, 850'
Cl 0.36457 0.70366 'NoSpherA2: Chem.Sci. 2021, DOI:10.1039/D0SC05526C' 'Brennan, Cowan, Rev. Sci. Instrum., 1992, 63, 850'
H 0.00000 0.00000 'NoSpherA2: Chem.Sci. 2021, DOI:10.1039/D0SC05526C' 'Brennan, Cowan, Rev. Sci. Instrum., 1992, 63, 850'
O 0.04960 0.03234 'NoSpherA2: Chem.Sci. 2021, DOI:10.1039/D0SC05526C' 'Brennan, Cowan, Rev. Sci. Instrum., 1992, 63, 850'

loop_
_exptl_crystal_face_index_h
_exptl_crystal_face_index_k
_exptl_crystal_face_index_l
_exptl_crystal_face_perp_dist
0 2 -1 0.0255
0 -5 3 0.0389
-5 0 1 0.1262
5 1 -2 0.1608
1 -5 3 0.0530
0 5 -3 0.0255
0 1 5 0.0030
0 0 -1 0.0146

loop_
_geom_angle_atom_site_label_1
_geom_angle_atom_site_label_2
_geom_angle_atom_site_label_3
_geom_angle
_geom_angle_site_symmetry_1
_geom_angle_site_symmetry_3
_geom_angle_publ_flag
O2 C1 H1 110(2) . . ?
C10 C1 H1 127(2) . . ?
C10 C1 O2 122.6(4) . . ?
C3 O2 C1 119.5(3) . . ?
C4 C3 O2 121.3(3) . . ?
C14 C3 O2 111.8(3) . . ?
C14 C3 C4 126.9(4) . . ?
H4 C4 C3 118(2) . . ?
C5 C4 C3 122.4(4) . . ?
C5 C4 H4 119(2) . . ?
C6 C5 C4 124.2(4) . . ?
C10 C5 C4 113.8(3) . . ?
C10 C5 C6 121.9(3) . . ?
H6 C6 C5 116(2) . . ?
C7 C6 C5 123.6(4) . . ?
C7 C6 H6 120(2) . . ?
C8 C7 C6 115.0(3) . . ?
O17 C7 C6 125.6(4) . . ?
O17 C7 C8 119.2(3) . . ?
C9 C8 C7 110.8(3) . . ?
C13 C8 C7 109.7(3) . . ?
C13 C8 C9 112.8(3) . . ?
O15 C8 C7 111.2(3) . . ?
O15 C8 C9 104.1(3) . . ?
O15 C8 C13 108.2(3) . . ?
C10 C9 C8 117.2(3) . . ?
C11 C9 C8 108.8(3) . . ?
C11 C9 C10 133.4(3) . . ?
C5 C10 C1 120.2(3) . . ?
C9 C10 C1 124.2(3) . . ?
C9 C10 C5 115.5(3) . . ?
C9 C11 Cl1 130.0(3) . . ?
C12 C11 Cl1 121.7(3) . . ?
C12 C11 C9 108.1(3) . . ?
O15 C12 C11 108.6(3) . . ?
O16 C12 C11 128.7(4) . . ?
O16 C12 O15 122.7(4) . . ?
H13A C13 C8 112(3) . . ?
H13B C13 C8 113(2) . . ?
H13B C13 H13A 110(4) . . ?
H13C C13 C8 107(3) . . ?
H13C C13 H13A 109(4) . . ?
H13C C13 H13B 104(3) . . ?
H14A C14 C3 109(3) . . ?
H14B C14 C3 107(3) . . ?
H14B C14 H14A 106(3) . . ?
H14C C14 C3 109(3) . . ?
H14C C14 H14A 119(4) . . ?
H14C C14 H14B 105(3) . . ?
C12 O15 C8 109.9(3) . . ?

loop_
_geom_bond_atom_site_label_1
_geom_bond_atom_site_label_2
_geom_bond_distance
_geom_bond_site_symmetry_2
_geom_bond_publ_flag
C1 H1 1.06(4) . ?
C1 O2 1.354(4) . ?
C1 C10 1.349(4) . ?
O2 C3 1.363(4) . ?
C3 C4 1.342(5) . ?
C3 C14 1.474(6) . ?
C4 H4 1.13(4) . ?
C4 C5 1.435(5) . ?
C5 C6 1.355(5) . ?
C5 C10 1.467(5) . ?
Cl1 C11 1.694(4) . ?
C6 H6 1.00(4) . ?
C6 C7 1.431(5) . ?
C7 C8 1.546(5) . ?
C7 O17 1.226(4) . ?
C8 C9 1.495(4) . ?
C8 C13 1.525(5) . ?
C8 O15 1.439(4) . ?
C9 C10 1.457(5) . ?
C9 C11 1.332(5) . ?
C11 C12 1.473(5) . ?
C12 O15 1.339(4) . ?
C12 O16 1.206(4) . ?
C13 H13A 1.00(4) . ?
C13 H13B 1.07(5) . ?
C13 H13C 1.04(5) . ?
C14 H14A 0.95(4) . ?
C14 H14B 1.08(4) . ?
C14 H14C 0.94(4) . ?

loop_
_geom_torsion_atom_site_label_1
_geom_torsion_atom_site_label_2
_geom_torsion_atom_site_label_3
_geom_torsion_atom_site_label_4
_geom_torsion
_geom_torsion_site_symmetry_1
_geom_torsion_site_symmetry_2
_geom_torsion_site_symmetry_3
_geom_torsion_site_symmetry_4
_geom_torsion_publ_flag
C1 O2 C3 C4 -4.0(4) . . . . ?
C1 O2 C3 C14 176.4(4) . . . . ?
C1 C10 C5 C4 -2.5(4) . . . . ?
C1 C10 C5 C6 -179.1(4) . . . . ?
C1 C10 C9 C8 -153.5(4) . . . . ?
C1 C10 C9 C11 36.3(5) . . . . ?
O2 C3 C4 C5 -0.2(4) . . . . ?
C3 C4 C5 C6 179.9(4) . . . . ?
C3 C4 C5 C10 3.4(5) . . . . ?
C4 C5 C6 C7 178.3(4) . . . . ?
C4 C5 C10 C9 173.7(3) . . . . ?
C5 C6 C7 C8 -12.9(5) . . . . ?
C5 C6 C7 O17 172.3(4) . . . . ?
C5 C10 C9 C8 30.4(4) . . . . ?
C5 C10 C9 C11 -139.8(3) . . . . ?
Cl1 C11 C9 C8 -178.6(3) . . . . ?
Cl1 C11 C9 C10 -7.9(5) . . . . ?
Cl1 C11 C12 O15 175.5(3) . . . . ?
Cl1 C11 C12 O16 -2.5(4) . . . . ?
C6 C7 C8 C9 37.3(4) . . . . ?
C6 C7 C8 C13 -87.8(4) . . . . ?
C6 C7 C8 O15 152.6(3) . . . . ?
C7 C8 C9 C10 -46.9(3) . . . . ?
C7 C8 C9 C11 125.6(3) . . . . ?
C7 C8 O15 C12 -125.2(3) . . . . ?
C8 C9 C11 C12 -3.9(3) . . . . ?
C8 O15 C12 C11 3.8(3) . . . . ?
C8 O15 C12 O16 -178.1(3) . . . . ?
C9 C11 C12 O15 0.2(3) . . . . ?
C9 C11 C12 O16 -177.8(3) . . . . ?

loop_
_restr_equal_distance_atom_site_label_1
_restr_equal_distance_atom_site_label_2
_restr_equal_distance_site_symmetry_2
_restr_equal_distance_class_id
H14A H14B 1 1
H14B H14C 1 1
H14C H14A 1 1

loop_
_restr_equal_distance_class_class_id
_restr_equal_distance_class_target_weight_param
_restr_equal_distance_class_average
_restr_equal_distance_class_esd
_restr_equal_distance_class_diff_max
1 0.0200 1.6221 0.0157 0.0204
